data_4331948
loop_
_publ_author_name
'Chen, Chien-Hong'
'Lee, Gene-Hsiang'
'Liaw, Wen-Feng'

_publ_section_title
;
 Mononuclear [NiII(L)(P-(o-C6H4S)2(o-C6H4SH))]0/1-(L = Thiolate,
 Selenolate, PPh3, and Cl) Complexes with Intramolecular
 [Ni&#x00B7;&#x00B7;&#x00B7;S&#x00B7;&#x00B7;&#x00B7;H&#x00B7;&#x00B7;&#x00B7;S]/[Ni&#x00B7;&#x00B7;&#x00B7;H&#x00B7;&#x00B7;&#x00B7;S]
 Interactions Modulated by the Coordinated Ligand L:&#x00A0; Relevance to
 the [NiFe] Hydrogenases
;
_journal_issue 5
_journal_name_full 'Inorganic Chemistry'
_journal_page_first 2307
_journal_page_last 2316
_journal_paper_doi 10.1021/ic051924w
_journal_volume 45
_journal_year 2006
_chemical_formula_sum 'C45 H46 Ni O2 P2 S3'
_chemical_formula_weight 835.65
_chemical_name_systematic
; 
 ? 
;
_space_group_IT_number 2
_symmetry_cell_setting triclinic
_symmetry_space_group_name_Hall '-P 1'
_symmetry_space_group_name_H-M 'P -1'
_atom_sites_solution_hydrogens geom
_atom_sites_solution_primary direct
_atom_sites_solution_secondary difmap
_audit_creation_method SHELXL-97
_cell_angle_alpha 98.664(1)
_cell_angle_beta 104.792(2)
_cell_angle_gamma 90.601(1)
_cell_formula_units_Z 2
_cell_length_a 9.4937(6)
_cell_length_b 13.1437(8)
_cell_length_c 17.0184(11)
_cell_measurement_reflns_used 3636
_cell_measurement_temperature 150(1)
_cell_measurement_theta_max 25.01
_cell_measurement_theta_min 2.22
_cell_volume 2027.1(2)
_computing_cell_refinement 'Bruker SAINT'
_computing_data_collection 'Bruker SMART'
_computing_data_reduction 'Bruker SAINT'
_computing_molecular_graphics 'Bruker SHELXTL'
_computing_publication_material 'Bruker SHELXTL'
_computing_structure_refinement 'SHELXL-97 (Sheldrick, 1997)'
_computing_structure_solution 'SHELXS-97 (Sheldrick, 1990)'
_diffrn_ambient_temperature 150(1)
_diffrn_measured_fraction_theta_full 0.998
_diffrn_measured_fraction_theta_max 0.998
_diffrn_measurement_device_type 'BRUKER SMART APEXCCD area detector'
_diffrn_measurement_method 'omega scans'
_diffrn_radiation_monochromator graphite
_diffrn_radiation_source 'fine-focus sealed tube'
_diffrn_radiation_type MoK\a
_diffrn_radiation_wavelength 0.71073
_diffrn_reflns_av_R_equivalents 0.0547
_diffrn_reflns_av_sigmaI/netI 0.0662
_diffrn_reflns_limit_h_max 12
_diffrn_reflns_limit_h_min -12
_diffrn_reflns_limit_k_max 17
_diffrn_reflns_limit_k_min -17
_diffrn_reflns_limit_l_max 22
_diffrn_reflns_limit_l_min -22
_diffrn_reflns_number 26675
_diffrn_reflns_theta_full 27.50
_diffrn_reflns_theta_max 27.50
_diffrn_reflns_theta_min 1.25
_exptl_absorpt_coefficient_mu 0.750
_exptl_absorpt_correction_T_max 0.8959
_exptl_absorpt_correction_T_min 0.7794
_exptl_absorpt_correction_type multi-scan
_exptl_crystal_colour dark-green
_exptl_crystal_density_diffrn 1.369
_exptl_crystal_density_meas 0
_exptl_crystal_density_method 'not measured'
_exptl_crystal_description plate
_exptl_crystal_F_000 876
_exptl_crystal_size_max 0.35
_exptl_crystal_size_mid 0.33
_exptl_crystal_size_min 0.15
_refine_diff_density_max 0.935
_refine_diff_density_min -0.733
_refine_diff_density_rms 0.102
_refine_ls_extinction_method none
_refine_ls_goodness_of_fit_ref 1.061
_refine_ls_hydrogen_treatment mixed
_refine_ls_matrix_type full
_refine_ls_number_parameters 479
_refine_ls_number_reflns 9290
_refine_ls_number_restraints 0
_refine_ls_restrained_S_all 1.061
_refine_ls_R_factor_all 0.0870
_refine_ls_R_factor_gt 0.0651
_refine_ls_shift/su_max 0.002
_refine_ls_shift/su_mean 0.000
_refine_ls_structure_factor_coef Fsqd
_refine_ls_weighting_details 'calc w=1/[\s^2^(Fo^2^)+(0.0810P)^2^+2.0807P] where P=(Fo^2^+2Fc^2^)/3'
_refine_ls_weighting_scheme calc
_refine_ls_wR_factor_gt 0.1533
_refine_ls_wR_factor_ref 0.1671
_reflns_number_gt 7225
_reflns_number_total 9290
_reflns_threshold_expression >2sigma(I)
_cod_data_source_file ic051924wsup7.cif
_cod_data_source_block ic11052
_cod_depositor_comments
;
The following automatic conversions were performed:

'_symmetry_cell_setting' value 'Triclinic' changed to 'triclinic'
according to /home/saulius/struct/CIF-dictionaries/cif_core.dic
dictionary named 'cif_core.dic' version 2.4.2 from 2011-04-26.

Automatic conversion script
Id: cif_fix_values 1891 2012-01-12 08:04:46Z andrius 
;
_cod_original_sg_symbol_H-M P-1
_cod_database_code 4331948

loop_
_symmetry_equiv_pos_as_xyz
'x, y, z'
'-x, -y, -z'

loop_
_atom_site_label
_atom_site_type_symbol
_atom_site_fract_x
_atom_site_fract_y
_atom_site_fract_z
_atom_site_U_iso_or_equiv
_atom_site_adp_type
_atom_site_occupancy
_atom_site_symmetry_multiplicity
_atom_site_calc_flag
_atom_site_refinement_flags
Ni Ni 0.56035(5) 0.85072(3) 0.23542(3) 0.01807(13) Uani 1 1 d .
S1 S 0.41247(9) 0.72772(7) 0.14980(5) 0.0232(2) Uani 1 1 d .
S2 S 0.61791(10) 0.95302(8) 0.35713(6) 0.0288(2) Uani 1 1 d .
S3 S 0.70917(10) 0.92870(7) 0.15267(6) 0.0270(2) Uani 1 1 d .
P1 P 0.40062(9) 0.95706(7) 0.19674(5) 0.01835(19) Uani 1 1 d .
P2 P 0.72005(9) 0.73354(7) 0.27605(5) 0.0194(2) Uani 1 1 d .
C1 C 0.2355(4) 0.8914(3) 0.1287(2) 0.0214(7) Uani 1 1 d .
C2 C 0.1065(4) 0.9362(3) 0.0946(2) 0.0276(8) Uani 1 1 d .
H2A H 0.0999 1.0088 0.1059 0.033 Uiso 1 1 calc R
C3 C -0.0112(4) 0.8763(3) 0.0447(2) 0.0313(9) Uani 1 1 d .
H3A H -0.0993 0.9071 0.0218 0.038 Uiso 1 1 calc R
C4 C -0.0004(4) 0.7706(4) 0.0279(2) 0.0348(10) Uani 1 1 d .
H4A H -0.0819 0.7291 -0.0064 0.042 Uiso 1 1 calc R
C5 C 0.1272(4) 0.7245(3) 0.0605(2) 0.0307(9) Uani 1 1 d .
H5A H 0.1330 0.6520 0.0485 0.037 Uiso 1 1 calc R
C6 C 0.2483(4) 0.7855(3) 0.1114(2) 0.0227(7) Uani 1 1 d .
C7 C 0.3619(4) 1.0362(3) 0.2841(2) 0.0206(7) Uani 1 1 d .
C8 C 0.2423(4) 1.0962(3) 0.2843(2) 0.0301(9) Uani 1 1 d .
H8A H 0.1718 1.1001 0.2341 0.036 Uiso 1 1 calc R
C9 C 0.2256(5) 1.1502(3) 0.3572(3) 0.0349(9) Uani 1 1 d .
H9A H 0.1431 1.1904 0.3576 0.042 Uiso 1 1 calc R
C10 C 0.3304(5) 1.1451(3) 0.4300(2) 0.0329(9) Uani 1 1 d .
H10A H 0.3180 1.1808 0.4805 0.040 Uiso 1 1 calc R
C11 C 0.4514(5) 1.0893(3) 0.4300(2) 0.0308(9) Uani 1 1 d .
H11A H 0.5243 1.0895 0.4801 0.037 Uiso 1 1 calc R
C12 C 0.4690(4) 1.0318(3) 0.3568(2) 0.0228(7) Uani 1 1 d .
C13 C 0.4654(4) 1.0454(3) 0.1390(2) 0.0203(7) Uani 1 1 d .
C14 C 0.3830(4) 1.1274(3) 0.1127(2) 0.0276(8) Uani 1 1 d .
H14A H 0.2937 1.1398 0.1271 0.033 Uiso 1 1 calc R
C15 C 0.4310(5) 1.1902(3) 0.0660(2) 0.0322(9) Uani 1 1 d .
H15A H 0.3744 1.2456 0.0483 0.039 Uiso 1 1 calc R
C16 C 0.5608(5) 1.1732(3) 0.0447(2) 0.0328(9) Uani 1 1 d .
H16A H 0.5923 1.2162 0.0116 0.039 Uiso 1 1 calc R
C17 C 0.6444(4) 1.0941(3) 0.0713(2) 0.0286(8) Uani 1 1 d .
H17A H 0.7343 1.0834 0.0572 0.034 Uiso 1 1 calc R
C18 C 0.5985(4) 1.0294(3) 0.1189(2) 0.0225(7) Uani 1 1 d .
C19 C 0.8622(5) 1.0047(4) 0.2226(3) 0.0412(11) Uani 1 1 d .
H19A H 0.8900 1.0603 0.1963 0.062 Uiso 1 1 calc R
H19B H 0.9447 0.9608 0.2368 0.062 Uiso 1 1 calc R
H19C H 0.8350 1.0342 0.2728 0.062 Uiso 1 1 calc R
C20 C 0.9121(4) 0.7781(3) 0.3118(2) 0.0234(7) Uani 1 1 d .
C21 C 0.9555(4) 0.8515(3) 0.3828(3) 0.0356(10) Uani 1 1 d .
H21A H 0.8863 0.8758 0.4119 0.043 Uiso 1 1 calc R
C22 C 1.1004(5) 0.8892(4) 0.4110(3) 0.0435(11) Uani 1 1 d .
H22A H 1.1298 0.9395 0.4591 0.052 Uiso 1 1 calc R
C23 C 1.2007(5) 0.8535(4) 0.3691(3) 0.0463(12) Uani 1 1 d .
H23A H 1.2996 0.8788 0.3888 0.056 Uiso 1 1 calc R
C24 C 1.1589(5) 0.7817(4) 0.2991(3) 0.0467(13) Uani 1 1 d .
H24A H 1.2287 0.7581 0.2702 0.056 Uiso 1 1 calc R
C25 C 1.0141(4) 0.7432(4) 0.2702(2) 0.0344(9) Uani 1 1 d .
H25A H 0.9858 0.6931 0.2220 0.041 Uiso 1 1 calc R
C26 C 0.7127(4) 0.6243(3) 0.1945(2) 0.0218(7) Uani 1 1 d .
C27 C 0.7287(4) 0.6429(3) 0.1191(2) 0.0298(9) Uani 1 1 d .
H27A H 0.7511 0.7109 0.1120 0.036 Uiso 1 1 calc R
C28 C 0.7120(5) 0.5619(3) 0.0536(3) 0.0353(9) Uani 1 1 d .
H28A H 0.7260 0.5749 0.0026 0.042 Uiso 1 1 calc R
C29 C 0.6757(5) 0.4640(4) 0.0624(3) 0.0416(11) Uani 1 1 d .
H29A H 0.6623 0.4093 0.0174 0.050 Uiso 1 1 calc R
C30 C 0.6586(6) 0.4453(4) 0.1372(3) 0.0511(13) Uani 1 1 d .
H30A H 0.6336 0.3774 0.1437 0.061 Uiso 1 1 calc R
C31 C 0.6779(5) 0.5253(3) 0.2032(3) 0.0391(10) Uani 1 1 d .
H31A H 0.6669 0.5116 0.2546 0.047 Uiso 1 1 calc R
C32 C 0.6903(4) 0.6762(3) 0.3616(2) 0.0249(8) Uani 1 1 d .
C33 C 0.8037(5) 0.6377(3) 0.4173(3) 0.0345(9) Uani 1 1 d .
H33A H 0.9001 0.6400 0.4107 0.041 Uiso 1 1 calc R
C34 C 0.7754(6) 0.5957(4) 0.4824(3) 0.0462(12) Uani 1 1 d .
H34A H 0.8528 0.5699 0.5204 0.055 Uiso 1 1 calc R
C35 C 0.6369(6) 0.5915(4) 0.4918(3) 0.0479(12) Uani 1 1 d .
H35A H 0.6187 0.5631 0.5367 0.057 Uiso 1 1 calc R
C36 C 0.5238(6) 0.6280(4) 0.4370(3) 0.0439(11) Uani 1 1 d .
H36A H 0.4274 0.6236 0.4433 0.053 Uiso 1 1 calc R
C37 C 0.5503(4) 0.6712(3) 0.3725(2) 0.0321(9) Uani 1 1 d .
H37A H 0.4722 0.6977 0.3354 0.039 Uiso 1 1 calc R
O1 O 0.8688(8) 0.2565(6) 0.3369(5) 0.138(3) Uani 1 1 d .
C38 C 0.8671(9) 0.2297(9) 0.4116(5) 0.118(3) Uani 1 1 d .
H38A H 0.9649 0.2422 0.4508 0.141 Uiso 1 1 calc R
H38B H 0.8366 0.1560 0.4053 0.141 Uiso 1 1 calc R
C39 C 0.7622(8) 0.2950(6) 0.4403(4) 0.085(2) Uani 1 1 d .
H39A H 0.8101 0.3622 0.4699 0.102 Uiso 1 1 calc R
H39B H 0.7204 0.2618 0.4783 0.102 Uiso 1 1 calc R
C40 C 0.6473(8) 0.3099(6) 0.3676(5) 0.083(2) Uani 1 1 d .
H40A H 0.6256 0.3834 0.3677 0.100 Uiso 1 1 calc R
H40B H 0.5565 0.2689 0.3628 0.100 Uiso 1 1 calc R
C41 C 0.7209(16) 0.2694(8) 0.2997(4) 0.162(6) Uani 1 1 d .
H41A H 0.6730 0.2027 0.2690 0.194 Uiso 1 1 calc R
H41B H 0.7127 0.3189 0.2605 0.194 Uiso 1 1 calc R
O2 O 0.1848(7) 0.3530(9) 0.1513(4) 0.243(6) Uani 1 1 d .
C42 C 0.0553(15) 0.364(2) 0.1740(8) 0.354(17) Uani 1 1 d .
H42A H -0.0215 0.3868 0.1297 0.424 Uiso 1 1 calc R
H42B H 0.0212 0.2985 0.1865 0.424 Uiso 1 1 calc R
C43 C 0.0878(16) 0.4372(11) 0.2423(10) 0.205(7) Uani 1 1 d .
H43A H 0.0311 0.4987 0.2316 0.246 Uiso 1 1 calc R
H43B H 0.0626 0.4102 0.2885 0.246 Uiso 1 1 calc R
C44 C 0.2322(15) 0.4628(12) 0.2617(9) 0.224(9) Uani 1 1 d .
H44A H 0.2479 0.5370 0.2605 0.269 Uiso 1 1 calc R
H44B H 0.2793 0.4490 0.3178 0.269 Uiso 1 1 calc R
C45 C 0.2905(10) 0.4063(12) 0.2067(7) 0.200(8) Uani 1 1 d .
H45A H 0.3424 0.4518 0.1807 0.240 Uiso 1 1 calc R
H45B H 0.3611 0.3596 0.2342 0.240 Uiso 1 1 calc R

loop_
_atom_site_aniso_label
_atom_site_aniso_U_11
_atom_site_aniso_U_22
_atom_site_aniso_U_33
_atom_site_aniso_U_23
_atom_site_aniso_U_13
_atom_site_aniso_U_12
Ni 0.0153(2) 0.0209(2) 0.0154(2) -0.00016(17) 0.00111(17) 0.00067(17)
S1 0.0184(4) 0.0235(5) 0.0230(4) -0.0033(3) 0.0009(3) -0.0008(3)
S2 0.0266(5) 0.0334(5) 0.0184(4) -0.0053(4) -0.0034(4) 0.0068(4)
S3 0.0208(4) 0.0262(5) 0.0352(5) 0.0031(4) 0.0107(4) 0.0011(4)
P1 0.0159(4) 0.0233(5) 0.0148(4) 0.0011(3) 0.0032(3) 0.0005(3)
P2 0.0171(4) 0.0218(5) 0.0174(4) 0.0002(3) 0.0025(3) -0.0002(3)
C1 0.0184(17) 0.0298(19) 0.0152(16) 0.0025(14) 0.0038(13) -0.0020(14)
C2 0.0205(18) 0.036(2) 0.0247(19) 0.0034(16) 0.0041(15) 0.0032(16)
C3 0.0176(18) 0.053(3) 0.0216(19) 0.0053(18) 0.0014(15) 0.0033(17)
C4 0.0168(18) 0.054(3) 0.027(2) -0.0036(19) 0.0003(15) -0.0069(17)
C5 0.0238(19) 0.036(2) 0.026(2) -0.0054(17) 0.0029(16) -0.0067(16)
C6 0.0171(17) 0.033(2) 0.0172(17) -0.0007(14) 0.0050(14) -0.0007(14)
C7 0.0226(18) 0.0216(17) 0.0186(17) 0.0017(14) 0.0082(14) 0.0005(14)
C8 0.026(2) 0.038(2) 0.025(2) 0.0033(17) 0.0060(16) 0.0086(17)
C9 0.037(2) 0.035(2) 0.034(2) -0.0001(18) 0.0157(19) 0.0126(18)
C10 0.046(2) 0.027(2) 0.027(2) -0.0058(16) 0.0179(18) 0.0039(18)
C11 0.040(2) 0.029(2) 0.0189(18) -0.0036(15) 0.0047(16) 0.0003(17)
C12 0.0242(18) 0.0221(18) 0.0211(17) 0.0023(14) 0.0048(14) 0.0011(14)
C13 0.0203(17) 0.0226(18) 0.0134(16) -0.0020(13) -0.0012(13) -0.0045(14)
C14 0.0241(19) 0.030(2) 0.0248(19) 0.0041(16) 0.0001(15) 0.0015(15)
C15 0.041(2) 0.026(2) 0.026(2) 0.0081(16) -0.0014(17) -0.0012(17)
C16 0.047(3) 0.029(2) 0.0223(19) 0.0040(16) 0.0091(18) -0.0096(18)
C17 0.034(2) 0.030(2) 0.0241(19) -0.0010(16) 0.0147(16) -0.0050(16)
C18 0.0233(18) 0.0224(18) 0.0213(18) -0.0010(14) 0.0074(14) 0.0009(14)
C19 0.029(2) 0.045(3) 0.048(3) 0.010(2) 0.0052(19) -0.0041(19)
C20 0.0183(17) 0.0247(19) 0.0247(18) 0.0065(15) -0.0002(14) 0.0003(14)
C21 0.026(2) 0.036(2) 0.037(2) -0.0004(18) -0.0016(18) 0.0024(17)
C22 0.032(2) 0.039(3) 0.046(3) 0.007(2) -0.013(2) -0.0077(19)
C23 0.026(2) 0.064(3) 0.046(3) 0.027(2) -0.008(2) -0.015(2)
C24 0.019(2) 0.088(4) 0.036(2) 0.026(3) 0.0054(18) -0.001(2)
C25 0.023(2) 0.054(3) 0.025(2) 0.0073(19) 0.0046(16) -0.0014(18)
C26 0.0177(17) 0.0237(18) 0.0224(18) -0.0018(14) 0.0053(14) 0.0033(14)
C27 0.034(2) 0.030(2) 0.0234(19) -0.0032(16) 0.0078(16) 0.0034(17)
C28 0.040(2) 0.039(2) 0.026(2) -0.0009(17) 0.0100(18) 0.0113(19)
C29 0.046(3) 0.038(2) 0.037(2) -0.0135(19) 0.015(2) 0.003(2)
C30 0.073(4) 0.031(2) 0.050(3) -0.005(2) 0.025(3) -0.011(2)
C31 0.055(3) 0.031(2) 0.034(2) -0.0012(18) 0.020(2) -0.004(2)
C32 0.029(2) 0.0226(18) 0.0202(18) -0.0007(14) 0.0036(15) -0.0027(15)
C33 0.039(2) 0.031(2) 0.031(2) 0.0084(17) 0.0035(18) 0.0002(18)
C34 0.061(3) 0.040(3) 0.034(2) 0.016(2) -0.001(2) 0.004(2)
C35 0.073(4) 0.040(3) 0.032(2) 0.011(2) 0.015(2) -0.011(2)
C36 0.050(3) 0.047(3) 0.040(3) 0.007(2) 0.022(2) -0.008(2)
C37 0.031(2) 0.036(2) 0.030(2) 0.0051(17) 0.0079(17) -0.0020(17)
O1 0.139(6) 0.158(6) 0.160(7) 0.053(5) 0.101(5) 0.015(5)
C38 0.081(6) 0.188(10) 0.076(5) -0.020(6) 0.029(4) -0.001(6)
C39 0.091(5) 0.095(5) 0.070(4) 0.010(4) 0.025(4) 0.025(4)
C40 0.080(5) 0.072(5) 0.096(5) 0.023(4) 0.014(4) 0.000(4)
C41 0.283(15) 0.148(9) 0.032(4) 0.010(4) -0.001(6) 0.133(10)
O2 0.070(4) 0.442(15) 0.124(6) -0.171(8) -0.016(4) 0.044(6)
C42 0.132(11) 0.69(4) 0.124(10) -0.194(17) -0.041(8) 0.193(18)
C43 0.169(13) 0.176(12) 0.273(19) -0.080(12) 0.129(13) -0.007(10)
C44 0.146(12) 0.255(17) 0.223(15) -0.147(13) 0.073(11) -0.102(12)
C45 0.063(6) 0.326(19) 0.148(10) -0.125(11) 0.007(6) 0.006(8)

loop_
_atom_type_symbol
_atom_type_description
_atom_type_scat_dispersion_real
_atom_type_scat_dispersion_imag
_atom_type_scat_source
C C 0.0033 0.0016 'International Tables Vol C Tables 4.2.6.8 and 6.1.1.4'
H H 0.0000 0.0000 'International Tables Vol C Tables 4.2.6.8 and 6.1.1.4'
O O 0.0106 0.0060 'International Tables Vol C Tables 4.2.6.8 and 6.1.1.4'
P P 0.1023 0.0942 'International Tables Vol C Tables 4.2.6.8 and 6.1.1.4'
S S 0.1246 0.1234 'International Tables Vol C Tables 4.2.6.8 and 6.1.1.4'
Ni Ni 0.3393 1.1124 'International Tables Vol C Tables 4.2.6.8 and 6.1.1.4'

loop_
_geom_angle_atom_site_label_1
_geom_angle_atom_site_label_2
_geom_angle_atom_site_label_3
_geom_angle
P1 Ni S1 87.93(4)
P1 Ni S2 86.46(4)
S1 Ni S2 147.99(4)
P1 Ni P2 177.31(4)
S1 Ni P2 90.01(4)
S2 Ni P2 94.39(4)
P1 Ni S3 86.77(3)
S1 Ni S3 107.02(4)
S2 Ni S3 104.09(4)
P2 Ni S3 95.48(3)
C6 S1 Ni 106.26(13)
C12 S2 Ni 105.50(12)
C18 S3 C19 99.30(19)
C18 S3 Ni 101.20(12)
C19 S3 Ni 108.98(16)
C7 P1 C1 110.93(16)
C7 P1 C13 106.11(16)
C1 P1 C13 106.50(15)
C7 P1 Ni 110.82(12)
C1 P1 Ni 111.19(12)
C13 P1 Ni 111.09(12)
C32 P2 C20 103.02(17)
C32 P2 C26 104.64(17)
C20 P2 C26 105.13(16)
C32 P2 Ni 113.97(13)
C20 P2 Ni 116.59(12)
C26 P2 Ni 112.27(12)
C2 C1 C6 120.6(3)
C2 C1 P1 126.9(3)
C6 C1 P1 112.5(3)
C3 C2 C1 120.5(4)
C2 C3 C4 119.4(4)
C5 C4 C3 121.1(4)
C4 C5 C6 119.8(4)
C1 C6 C5 118.6(3)
C1 C6 S1 121.6(3)
C5 C6 S1 119.8(3)
C8 C7 C12 120.8(3)
C8 C7 P1 127.1(3)
C12 C7 P1 112.0(3)
C9 C8 C7 120.2(4)
C8 C9 C10 119.4(4)
C11 C10 C9 120.8(4)
C10 C11 C12 120.7(4)
C7 C12 C11 118.0(3)
C7 C12 S2 120.9(3)
C11 C12 S2 121.1(3)
C14 C13 C18 119.4(3)
C14 C13 P1 121.2(3)
C18 C13 P1 119.4(3)
C15 C14 C13 120.1(4)
C14 C15 C16 120.6(4)
C17 C16 C15 119.9(4)
C16 C17 C18 120.7(4)
C17 C18 C13 119.3(3)
C17 C18 S3 119.5(3)
C13 C18 S3 121.2(3)
C25 C20 C21 119.3(4)
C25 C20 P2 122.4(3)
C21 C20 P2 118.3(3)
C22 C21 C20 120.1(4)
C23 C22 C21 120.0(4)
C24 C23 C22 120.4(4)
C23 C24 C25 120.2(4)
C20 C25 C24 120.1(4)
C31 C26 C27 118.9(3)
C31 C26 P2 121.8(3)
C27 C26 P2 118.9(3)
C26 C27 C28 120.3(4)
C29 C28 C27 120.3(4)
C28 C29 C30 119.5(4)
C29 C30 C31 120.3(4)
C26 C31 C30 120.5(4)
C37 C32 C33 118.8(4)
C37 C32 P2 119.1(3)
C33 C32 P2 122.1(3)
C34 C33 C32 119.9(4)
C35 C34 C33 120.3(4)
C34 C35 C36 120.5(4)
C35 C36 C37 119.9(4)
C36 C37 C32 120.6(4)
C38 O1 C41 103.7(7)
O1 C38 C39 105.0(8)
C38 C39 C40 107.2(7)
C39 C40 C41 100.0(6)
O1 C41 C40 108.2(6)
C45 O2 C42 110.3(8)
C43 C42 O2 104.7(13)
C44 C43 C42 108.3(11)
C45 C44 C43 108.4(10)
O2 C45 C44 107.8(9)

loop_
_geom_bond_atom_site_label_1
_geom_bond_atom_site_label_2
_geom_bond_distance
Ni P1 2.1209(10)
Ni S1 2.2150(10)
Ni S2 2.2281(10)
Ni P2 2.2323(10)
Ni S3 2.5397(10)
S1 C6 1.757(4)
S2 C12 1.761(4)
S3 C18 1.771(4)
S3 C19 1.804(4)
P1 C7 1.802(3)
P1 C1 1.813(4)
P1 C13 1.825(4)
P2 C32 1.818(4)
P2 C20 1.828(4)
P2 C26 1.828(4)
C1 C2 1.392(5)
C1 C6 1.392(5)
C2 C3 1.373(5)
C3 C4 1.386(6)
C4 C5 1.384(6)
C5 C6 1.406(5)
C7 C8 1.389(5)
C7 C12 1.395(5)
C8 C9 1.381(5)
C9 C10 1.388(6)
C10 C11 1.370(6)
C11 C12 1.406(5)
C13 C14 1.399(5)
C13 C18 1.401(5)
C14 C15 1.376(5)
C15 C16 1.382(6)
C16 C17 1.376(6)
C17 C18 1.396(5)
C20 C25 1.382(5)
C20 C21 1.395(5)
C21 C22 1.395(6)
C22 C23 1.375(7)
C23 C24 1.370(7)
C24 C25 1.398(6)
C26 C31 1.377(6)
C26 C27 1.386(5)
C27 C28 1.396(5)
C28 C29 1.369(6)
C29 C30 1.380(7)
C30 C31 1.391(6)
C32 C37 1.389(5)
C32 C33 1.396(5)
C33 C34 1.391(6)
C34 C35 1.367(7)
C35 C36 1.375(7)
C36 C37 1.384(6)
O1 C38 1.374(10)
O1 C41 1.409(12)
C38 C39 1.452(10)
C39 C40 1.466(9)
C40 C41 1.531(12)
O2 C45 1.300(11)
O2 C42 1.383(15)
C42 C43 1.356(16)
C43 C44 1.352(15)
C44 C45 1.341(14)
